data_4332026
loop_
_publ_author_name
'Vaqueiro, Paz'

_publ_section_title
;
 From One-Dimensional Chains to Three-Dimensional Networks:&#x00A0;
 Solvothermal Synthesis of Thiogallates in Ethylenediamine
;
_journal_issue 10
_journal_name_full 'Inorganic Chemistry'
_journal_page_first 4150
_journal_page_last 4156
_journal_paper_doi 10.1021/ic052043s
_journal_volume 45
_journal_year 2006
_chemical_compound_source
;
see paper
;
_chemical_formula_moiety 'C4 H16 Ga2 Mn1 N4 S4'
_chemical_formula_sum 'C4 H16 Ga2 Mn N4 S4'
_chemical_formula_weight 442.83
_space_group_IT_number 15
_symmetry_cell_setting monoclinic
_symmetry_space_group_name_Hall '-C 2yc'
_symmetry_space_group_name_H-M 'C 1 2/c 1'
_atom_sites_solution_hydrogens geom
_atom_sites_solution_primary direct
_audit_creation_date 05-09-13
_audit_creation_method CRYSTALS_ver_12.51
_cell_angle_alpha 90
_cell_angle_beta 100.191(4)
_cell_angle_gamma 90
_cell_formula_units_Z 4
_cell_length_a 14.3002(11)
_cell_length_b 7.9509(5)
_cell_length_c 12.1184(6)
_cell_measurement_reflns_used 0
_cell_measurement_temperature 293
_cell_measurement_theta_max 0
_cell_measurement_theta_min 0
_cell_volume 1356.12(15)
_computing_cell_refinement
; 
 Bruker X8 Apex 2 software 
;
_computing_data_collection
; 
 Bruker X8 Apex 2 software 
;
_computing_data_reduction
; 
 Bruker X8 Apex 2 software 
;
_computing_molecular_graphics 'CAMERON (Watkin et al., 1996)'
_computing_publication_material 'CRYSTALS (Betteridge et al., 2003)'
_computing_structure_refinement 'CRYSTALS (Betteridge et al., 2003)'
_computing_structure_solution
; 
 SIR92 (Altomare et al, 1994) 
;
_diffrn_ambient_temperature 293
_diffrn_measured_fraction_theta_full 0.993
_diffrn_measured_fraction_theta_max 0.990
_diffrn_measurement_device_type
; 
Bruker X8 Apex 2
;
_diffrn_measurement_method \w/2\q
_diffrn_radiation_monochromator graphite
_diffrn_radiation_type 'Mo K\a'
_diffrn_radiation_wavelength 0.71073
_diffrn_reflns_av_R_equivalents 0.028
_diffrn_reflns_limit_h_max 20
_diffrn_reflns_limit_h_min -20
_diffrn_reflns_limit_k_max 11
_diffrn_reflns_limit_k_min -11
_diffrn_reflns_limit_l_max 16
_diffrn_reflns_limit_l_min -8
_diffrn_reflns_number 8780
_diffrn_reflns_theta_full 27.598
_diffrn_reflns_theta_max 29.997
_diffrn_reflns_theta_min 2.895
_diffrn_standards_decay_% 0.0
_diffrn_standards_interval_count 0
_diffrn_standards_interval_time 0
_diffrn_standards_number 0
_exptl_absorpt_coefficient_mu 5.452
_exptl_absorpt_correction_T_max 0.721
_exptl_absorpt_correction_T_min 0.541
_exptl_absorpt_correction_type multi-scan
_exptl_absorpt_process_details 'Bruker SADABS'
_exptl_crystal_colour colourless
_exptl_crystal_density_diffrn 2.169
_exptl_crystal_description plate
_exptl_crystal_F_000 876
_exptl_crystal_size_max 0.1
_exptl_crystal_size_mid 0.1
_exptl_crystal_size_min 0.06
_refine_diff_density_max 0.96
_refine_diff_density_min -0.51
_refine_ls_extinction_method None
_refine_ls_goodness_of_fit_ref 1.0747
_refine_ls_hydrogen_treatment noref
_refine_ls_matrix_type full
_refine_ls_number_parameters 71
_refine_ls_number_reflns 1490
_refine_ls_number_restraints 0
_refine_ls_R_factor_all 0.0310
_refine_ls_R_factor_gt 0.0235
_refine_ls_shift/su_max 0.001122
_refine_ls_structure_factor_coef F
_refine_ls_weighting_details
;
 Method, part 1, Chebychev polynomial, (Watkin, 1994, Prince, 1982) 
 [weight] = 1.0/[A~0~*T~0~(x)+A~1~*T~1~(x) ... +A~n-1~]*T~n-1~(x)] 
 where A~i~ are the Chebychev coefficients listed below and x= Fcalc/Fmax 
 Method = Robust Weighting (Prince, 1982) 
 W = [weight] * [1-(deltaF/6*sigmaF)^2^]^2^ 
 A~i~ are: 
 0.402 0.260 0.118 
;
_refine_ls_weighting_scheme calc
_refine_ls_wR_factor_all 0.0386
_refine_ls_wR_factor_gt 0.0267
_refine_ls_wR_factor_ref 0.0267
_reflns_limit_h_max 19
_reflns_limit_h_min -20
_reflns_limit_k_max 11
_reflns_limit_k_min 0
_reflns_limit_l_max 16
_reflns_limit_l_min 0
_reflns_number_gt 1490
_reflns_number_total 1964
_reflns_threshold_expression I>3.00u(I)
_oxford_diffrn_Wilson_B_factor 1.70
_oxford_diffrn_Wilson_scale 22.80
_oxford_refine_ls_scale 0.2609(4)
_oxford_structure_analysis_title 'C2c in C2/c'
_cod_data_source_file ic052043ssup1.cif
_cod_data_source_block structure5
_cod_depositor_comments
;
The following automatic conversions were performed:

'_symmetry_cell_setting' value 'Monoclinic' changed to 'monoclinic'
according to /home/saulius/struct/CIF-dictionaries/cif_core.dic
dictionary named 'cif_core.dic' version 2.4.2 from 2011-04-26.

Automatic conversion script
Id: cif_fix_values 1891 2012-01-12 08:04:46Z andrius 
;
_cod_original_sg_symbol_H-M 'C 1 2/c 1 '
_cod_original_formula_sum 'C4 H16 Ga2 Mn1 N4 S4'
_cod_database_code 4332026

loop_
_symmetry_equiv_pos_as_xyz
x,y,z
-x,-y,-z
x+1/2,y+1/2,z
-x+1/2,-y+1/2,-z
-x,y,-z+1/2
x,-y,z+1/2
-x+1/2,y+1/2,-z+1/2
x+1/2,-y+1/2,z+1/2

loop_
_atom_site_label
_atom_site_type_symbol
_atom_site_fract_x
_atom_site_fract_y
_atom_site_fract_z
_atom_site_U_iso_or_equiv
_atom_site_occupancy
_atom_site_adp_type
_atom_site_refinement_flags_posn
_atom_site_refinement_flags_adp
Ga1 Ga 0.500523(16) 0.01161(3) 0.873584(18) 0.0203 1.0000 Uani . .
S1 S 0.5000 0.22815(10) 0.7500 0.0311 1.0000 Uani S T
S2 S 0.62156(4) -0.00322(7) 1.02578(4) 0.0245 1.0000 Uani . .
S3 S 0.5000 -0.20462(9) 0.7500 0.0231 1.0000 Uani S T
Mn1 Mn 0.7500 -0.2500 1.0000 0.0328 1.0000 Uani S .
N1 N 0.75927(14) -0.1440(3) 0.83042(17) 0.0305 1.0000 Uani . .
N2 N 0.85723(14) -0.0445(3) 1.04684(17) 0.0296 1.0000 Uani . .
C1 C 0.88670(17) 0.0172(3) 0.9425(2) 0.0311 1.0000 Uani . .
C2 C 0.80181(19) 0.0250(3) 0.8488(2) 0.0316 1.0000 Uani . .
H11 H 0.8002 -0.2175 0.7918 0.0362 1.0000 Uiso . .
H12 H 0.6944 -0.1359 0.7837 0.0362 1.0000 Uiso . .
H21 H 0.9137 -0.0894 1.0992 0.0354 1.0000 Uiso . .
H22 H 0.8282 0.0496 1.0840 0.0354 1.0000 Uiso . .
H13 H 0.9149 0.1321 0.9558 0.0378 1.0000 Uiso . .
H14 H 0.9351 -0.0611 0.9209 0.0378 1.0000 Uiso . .
H23 H 0.8225 0.0646 0.7785 0.0386 1.0000 Uiso . .
H24 H 0.7538 0.1051 0.8695 0.0386 1.0000 Uiso . .

loop_
_atom_site_aniso_label
_atom_site_aniso_U_11
_atom_site_aniso_U_22
_atom_site_aniso_U_33
_atom_site_aniso_U_23
_atom_site_aniso_U_13
_atom_site_aniso_U_12
Ga1 0.02399(12) 0.02107(12) 0.01646(12) -0.00023(7) 0.00530(8) 0.00108(8)
S1 0.0538(5) 0.0183(3) 0.0228(3) 0.0000 0.0113(3) 0.0000
S2 0.0196(2) 0.0334(3) 0.0210(2) -0.00147(17) 0.00487(17) 0.00269(19)
S3 0.0327(4) 0.0178(3) 0.0192(3) 0.0000 0.0059(2) 0.0000
Mn1 0.0368(3) 0.0319(3) 0.0297(2) 0.00487(18) 0.00576(19) -0.0132(2)
N1 0.0327(10) 0.0293(9) 0.0286(9) 0.0005(7) 0.0029(8) -0.0013(8)
N2 0.0278(9) 0.0289(9) 0.0319(10) 0.0005(8) 0.0045(7) -0.0026(8)
C1 0.0288(11) 0.0268(10) 0.0389(13) 0.0004(9) 0.0090(9) -0.0068(8)
C2 0.0379(12) 0.0266(10) 0.0320(11) 0.0078(9) 0.0106(9) 0.0010(9)

loop_
_atom_type_symbol
_atom_type_scat_dispersion_real
_atom_type_scat_dispersion_imag
_atom_type_scat_Cromer_Mann_a1
_atom_type_scat_Cromer_Mann_b1
_atom_type_scat_Cromer_Mann_a2
_atom_type_scat_Cromer_Mann_b2
_atom_type_scat_Cromer_Mann_a3
_atom_type_scat_Cromer_Mann_b3
_atom_type_scat_Cromer_Mann_a4
_atom_type_scat_Cromer_Mann_b4
_atom_type_scat_Cromer_Mann_c
_atom_type_scat_source
C 0.0033 0.0016 2.3100 20.8439 1.0200 10.2075 1.5886 0.5687 0.8650 51.6512 0.2156 'International Tables Vol C 4.2.6.8 and 6.1.1.4'
H 0.0000 0.0000 0.4930 10.5109 0.3229 26.1257 0.1402 3.1424 0.0408 57.7998 0.0030 'International Tables Vol C 4.2.6.8 and 6.1.1.4'
N 0.0061 0.0033 12.2126 0.0057 3.1322 9.8933 2.0125 28.9975 1.1663 0.5826 -11.5290 'International Tables Vol C 4.2.6.8 and 6.1.1.4'
S 0.1246 0.1234 6.9053 1.4679 5.2034 22.2151 1.4379 0.2536 1.5863 56.1720 0.8669 'International Tables Vol C 4.2.6.8 and 6.1.1.4'
Mn 0.3368 0.7283 11.2819 5.3409 7.3573 0.3432 3.0193 17.8674 2.2441 83.7543 1.0896 'International Tables Vol C 4.2.6.8 and 6.1.1.4'
Ga 0.2307 1.6083 15.2354 3.0669 6.7006 0.2412 4.3591 10.7805 2.9623 61.4135 1.7189 'International Tables Vol C 4.2.6.8 and 6.1.1.4'

loop_
_geom_angle_atom_site_label_1
_geom_angle_site_symmetry_1
_geom_angle_atom_site_label_2
_geom_angle_atom_site_label_3
_geom_angle_site_symmetry_3
_geom_angle
_geom_angle_publ_flag
S2 2_657 Ga1 Ga1 5_656 131.350(19) yes
S2 2_657 Ga1 S1 . 117.082(17) yes
Ga1 5_656 Ga1 S1 . 49.006(14) yes
S2 2_657 Ga1 S2 . 96.173(19) yes
Ga1 5_656 Ga1 S2 . 132.290(18) yes
S1 . Ga1 S2 . 118.694(18) yes
S2 2_657 Ga1 S3 . 114.322(17) yes
Ga1 5_656 Ga1 S3 . 48.965(13) yes
S1 . Ga1 S3 . 97.97(2) yes
S2 . Ga1 S3 . 113.770(18) yes
Ga1 . S1 Ga1 5_656 81.99(3) yes
Ga1 2_657 S2 Ga1 . 83.827(19) yes
Ga1 2_657 S2 Mn1 . 128.74(2) yes
Ga1 . S2 Mn1 . 111.70(2) yes
Ga1 5_656 S3 Ga1 . 82.07(3) yes
N2 4_647 Mn1 N1 4_647 79.04(7) yes
N2 4_647 Mn1 S2 4_647 83.78(5) yes
N1 4_647 Mn1 S2 4_647 89.13(5) yes
N2 4_647 Mn1 S2 . 96.22(5) yes
N1 4_647 Mn1 S2 . 90.87(5) yes
S2 4_647 Mn1 S2 . 179.996 yes
N2 4_647 Mn1 N1 . 100.96(7) yes
N1 4_647 Mn1 N1 . 179.995 yes
S2 4_647 Mn1 N1 . 90.87(5) yes
S2 . Mn1 N1 . 89.13(5) yes
N2 4_647 Mn1 N2 . 179.995 yes
N1 4_647 Mn1 N2 . 100.96(7) yes
S2 4_647 Mn1 N2 . 96.22(5) yes
S2 . Mn1 N2 . 83.78(5) yes
N1 . Mn1 N2 . 79.04(7) yes
Mn1 . N1 C2 . 107.05(14) yes
Mn1 . N1 H11 . 110.074 no
C2 . N1 H11 . 110.079 no
Mn1 . N1 H12 . 110.068 no
C2 . N1 H12 . 110.068 no
H11 . N1 H12 . 109.474 no
Mn1 . N2 C1 . 108.01(14) yes
Mn1 . N2 H21 . 109.834 no
C1 . N2 H21 . 109.838 no
Mn1 . N2 H22 . 109.835 no
C1 . N2 H22 . 109.836 no
H21 . N2 H22 . 109.467 no
N2 . C1 C2 . 110.04(19) yes
N2 . C1 H13 . 109.332 no
C2 . C1 H13 . 109.335 no
N2 . C1 H14 . 109.330 no
C2 . C1 H14 . 109.332 no
H13 . C1 H14 . 109.462 no
C1 . C2 N1 . 109.32(19) yes
C1 . C2 H23 . 109.505 no
N1 . C2 H23 . 109.504 no
C1 . C2 H24 . 109.514 no
N1 . C2 H24 . 109.523 no
H23 . C2 H24 . 109.460 no

loop_
_geom_bond_atom_site_label_1
_geom_bond_atom_site_label_2
_geom_bond_site_symmetry_2
_geom_bond_distance
_geom_bond_publ_flag
Ga1 S2 2_657 2.3007(6) yes
Ga1 Ga1 5_656 2.9927(4) yes
Ga1 S1 . 2.2811(6) yes
Ga1 S2 . 2.2982(6) yes
Ga1 S3 . 2.2792(6) yes
S2 Mn1 . 2.7430(5) yes
Mn1 N2 4_647 2.244(2) yes
Mn1 N1 4_647 2.247(2) yes
Mn1 N1 . 2.247(2) yes
Mn1 N2 . 2.244(2) yes
N1 C2 . 1.476(3) yes
N1 H11 . 1.000 no
N1 H12 . 1.000 no
N2 C1 . 1.485(3) yes
N2 H21 . 1.000 no
N2 H22 . 1.000 no
C1 C2 . 1.510(4) yes
C1 H13 . 1.000 no
C1 H14 . 1.000 no
C2 H23 . 1.000 no
C2 H24 . 1.000 no
